data_7018889
loop_
_publ_author_name
'Ben Yahia, Hamdi'
'Shikano, Masahiro'
'Koike, Shinji'
'Tatsumi, Kuniaki'
'Kobayashi, Hironori'

_publ_section_title
;
 Single crystal X-ray structure study of the Li2&#x2212;xNaxNi[PO4]F
 system
;
_journal_issue 19
_journal_name_full 'Dalton Transactions'
_journal_page_first 5838
_journal_paper_doi 10.1039/c2dt12375d
_journal_volume 41
_journal_year 2012
_chemical_formula_moiety 'F1 Li1 Na1 Ni1 O4 P1'
_chemical_formula_structural 'F1 Li1 Na1 Ni1 O4 P1'
_chemical_formula_sum 'F Li Na Ni O4 P'
_chemical_formula_weight 202.6
_chemical_name_systematic ' ?'
_space_group_IT_number 14
_symmetry_cell_setting monoclinic
_symmetry_space_group_name_Hall '-P 2ybc'
_symmetry_space_group_name_H-M 'P 1 21/c 1'
_cell_angle_alpha 90
_cell_angle_beta 90.00(2)
_cell_angle_gamma 90
_cell_formula_units_Z 4
_cell_length_a 6.772(4)
_cell_length_b 11.154(6)
_cell_length_c 5.021(3)
_cell_measurement_reflns_used 3622
_cell_measurement_temperature 293(1)
_cell_measurement_theta_max 27.47
_cell_measurement_theta_min 3.01
_cell_volume 379.3(4)
_diffrn_ambient_temperature 293(1)
_diffrn_measured_fraction_theta_full 1
_diffrn_measured_fraction_theta_max 1
_diffrn_measurement_device 'four-cycle diffractometer'
_diffrn_measurement_device_type 'Rigaku R-AXIS RAPID'
_diffrn_measurement_method 'multi scan'
_diffrn_radiation_monochromator graphite
_diffrn_radiation_source 'X-ray tube'
_diffrn_radiation_type 'Mo K\a'
_diffrn_radiation_wavelength 0.71069
_diffrn_reflns_av_R_equivalents 0.0316
_diffrn_reflns_av_sigmaI/netI 0.0328
_diffrn_reflns_limit_h_max 8
_diffrn_reflns_limit_h_min -8
_diffrn_reflns_limit_k_max 14
_diffrn_reflns_limit_k_min -14
_diffrn_reflns_limit_l_max 6
_diffrn_reflns_limit_l_min -6
_diffrn_reflns_number 3622
_diffrn_reflns_theta_full 27.47
_diffrn_reflns_theta_max 27.47
_diffrn_reflns_theta_min 3.01
_exptl_absorpt_coefficient_mu 5.568
_exptl_absorpt_correction_T_max 0.6646
_exptl_absorpt_correction_T_min 0.6602
_exptl_absorpt_correction_type sphere
_exptl_absorpt_process_details 'Jana2006  (Petricek, Dusek & Palatinus, 2000)'
_exptl_crystal_colour yellow
_exptl_crystal_density_diffrn 3.5466
_exptl_crystal_description sphere
_exptl_crystal_F_000 392
_exptl_crystal_size_rad 0.05
_refine_diff_density_max 1.20
_refine_diff_density_min -1.18
_refine_ls_extinction_method none
_refine_ls_goodness_of_fit_gt 1.18
_refine_ls_goodness_of_fit_ref 1.18
_refine_ls_number_constraints 0
_refine_ls_number_parameters 83
_refine_ls_number_reflns 868
_refine_ls_number_restraints 0
_refine_ls_R_factor_all 0.0229
_refine_ls_R_factor_gt 0.0228
_refine_ls_shift/su_max 0.0005
_refine_ls_shift/su_mean 0.0000
_refine_ls_structure_factor_coef Fsqd
_refine_ls_weighting_details w=1/(\s^2^(I)+0.0012959999I^2^)
_refine_ls_weighting_scheme sigma
_refine_ls_wR_factor_gt 0.0630
_refine_ls_wR_factor_ref 0.0630
_reflns_number_gt 867
_reflns_number_total 868
_reflns_threshold_expression I>0\s(I)
_cod_data_source_file c2dt12375d.cif
_cod_data_source_block (I)
_cod_original_formula_sum 'F1 Li1 Na1 Ni1 O4 P1'
_cod_database_code 7018889

loop_
_symmetry_equiv_pos_site_id
_symmetry_equiv_pos_as_xyz
1 x,y,z
2 -x,y+1/2,-z+1/2
3 -x,-y,-z
4 x,-y+1/2,z+1/2

loop_
_atom_site_label
_atom_site_type_symbol
_atom_site_fract_x
_atom_site_fract_y
_atom_site_fract_z
_atom_site_adp_type
_atom_site_U_iso_or_equiv
_atom_site_symmetry_multiplicity
_atom_site_occupancy
_atom_site_calc_flag
Na Na 0.5099(2) 0.16529(11) 0.7480(3) Uani 0.0149(5) 4 1 d
Li Li -0.2537(8) 0.0823(4) 0.2344(15) Uani 0.0062(15) 4 1 d
Ni Ni -0.01963(7) 0.17231(3) 0.76617(9) Uani 0.00562(13) 4 1 d
P P 0.24213(13) 0.41794(6) 0.7742(2) Uani 0.0049(2) 4 1 d
O1 O -0.5461(3) 0.12388(19) 0.2372(5) Uani 0.0118(6) 4 1 d
O2 O 0.1029(4) 0.32913(19) 0.6364(5) Uani 0.0100(7) 4 1 d
O3 O 0.1937(4) 0.07442(18) 0.5745(5) Uani 0.0086(7) 4 1 d
O4 O 0.2160(4) -0.04105(18) 0.1445(4) Uani 0.0085(6) 4 1 d
F F -0.2096(3) 0.21364(17) 0.4652(3) Uani 0.0102(5) 4 1 d

loop_
_atom_site_aniso_label
_atom_site_aniso_type_symbol
_atom_site_aniso_U_11
_atom_site_aniso_U_22
_atom_site_aniso_U_33
_atom_site_aniso_U_12
_atom_site_aniso_U_13
_atom_site_aniso_U_23
Na Na 0.0140(8) 0.0140(7) 0.0166(9) 0.0026(5) -0.0015(13) 0.0005(6)
Li Li 0.009(3) 0.006(2) 0.004(3) 0.0029(17) -0.005(4) -0.0030(18)
Ni Ni 0.0059(2) 0.0049(2) 0.0060(2) -0.00009(13) 0.0005(2) -0.00021(16)
P P 0.0050(4) 0.0041(4) 0.0056(4) -0.0003(2) -0.0004(5) 0.0000(3)
O1 O 0.0079(11) 0.0123(10) 0.0152(12) -0.0029(8) -0.0004(13) -0.0013(10)
O2 O 0.0141(14) 0.0081(10) 0.0078(12) -0.0058(8) -0.0018(10) 0.0019(8)
O3 O 0.0085(13) 0.0102(11) 0.0072(11) 0.0017(9) 0.0006(10) 0.0005(8)
O4 O 0.0098(12) 0.0054(10) 0.0103(11) -0.0016(9) 0.0014(10) -0.0008(9)
F F 0.0068(10) 0.0121(9) 0.0116(9) -0.0023(7) -0.0004(8) 0.0019(8)

loop_
_atom_type_symbol
_atom_type_scat_dispersion_real
_atom_type_scat_dispersion_imag
_atom_type_scat_source
Na 0.036 0.025 'International Tables Vol C tables 4.2.6.8 and 6.1.1.1'
Li 0.000 0.000 'International Tables Vol C tables 4.2.6.8 and 6.1.1.1'
Ni 0.339 1.112 'International Tables Vol C tables 4.2.6.8 and 6.1.1.1'
P 0.102 0.094 'International Tables Vol C tables 4.2.6.8 and 6.1.1.1'
O 0.011 0.006 'International Tables Vol C tables 4.2.6.8 and 6.1.1.1'
F 0.017 0.010 'International Tables Vol C tables 4.2.6.8 and 6.1.1.1'

loop_
_geom_angle_atom_site_label_1
_geom_angle_atom_site_label_2
_geom_angle_atom_site_label_3
_geom_angle_site_symmetry_1
_geom_angle_site_symmetry_3
_geom_angle
_geom_angle_publ_flag
O1 Na O1 1_655 1_656 153.21(9) yes
O1 Na O1 1_655 4_655 97.36(9) yes
O1 Na O3 1_655 . 58.09(8) yes
O1 Na O4 1_655 3_656 103.38(9) yes
O1 Na F 1_655 1_655 65.35(8) yes
O1 Na F 1_655 4_655 127.67(8) yes
O1 Na O1 1_656 4_655 100.28(9) yes
O1 Na O3 1_656 . 97.74(9) yes
O1 Na O4 1_656 3_656 77.88(8) yes
O1 Na F 1_656 1_655 136.45(9) yes
O1 Na F 1_656 4_655 78.16(8) yes
O1 Na O3 4_655 . 104.68(9) yes
O1 Na O4 4_655 3_656 134.78(10) yes
O1 Na F 4_655 1_655 83.81(8) yes
O1 Na F 4_655 4_655 67.00(8) yes
O3 Na O4 . 3_656 120.43(9) yes
O3 Na F . 1_655 123.39(9) yes
O3 Na F . 4_655 169.50(9) yes
O4 Na F 3_656 1_655 69.64(9) yes
O4 Na F 3_656 4_655 68.48(9) yes
F Na F 1_655 4_655 63.54(8) yes
O1 Li O2 . 4_554 143.3(2) yes
O1 Li O3 . 3_556 112.8(3) yes
O1 Li O4 . 3_555 100.7(3) yes
O1 Li F . . 88.4(2) yes
O1 Li F . 4_554 85.28(19) yes
O2 Li O3 4_554 3_556 103.0(2) yes
O2 Li O4 4_554 3_555 77.9(2) yes
O2 Li F 4_554 . 71.42(18) yes
O2 Li F 4_554 4_554 59.07(13) yes
O3 Li O4 3_556 3_555 103.2(2) yes
O3 Li F 3_556 . 110.2(4) yes
O3 Li F 3_556 4_554 161.9(3) yes
O4 Li F 3_555 . 138.6(3) yes
O4 Li F 3_555 4_554 72.3(2) yes
F Li F . 4_554 68.36(15) yes
O2 Ni O2 . 4_555 97.60(10) yes
O2 Ni O3 . . 91.15(10) yes
O2 Ni O4 . 3_556 162.76(10) yes
O2 Ni F . . 79.99(9) yes
O2 Ni F . 4_555 83.11(10) yes
O2 Ni O3 4_555 . 97.88(11) yes
O2 Ni O4 4_555 3_556 93.42(10) yes
O2 Ni F 4_555 . 159.46(9) yes
O2 Ni F 4_555 4_555 79.46(9) yes
O3 Ni O4 . 3_556 100.46(10) yes
O3 Ni F . . 102.55(9) yes
O3 Ni F . 4_555 173.25(9) yes
O4 Ni F 3_556 . 85.03(9) yes
O4 Ni F 3_556 4_555 85.94(9) yes
F Ni F . 4_555 80.00(8) yes
O1 P O2 4_655 . 109.09(14) yes
O1 P O3 4_655 4_555 109.66(14) yes
O1 P O4 4_655 4_555 109.43(14) yes
O2 P O3 . 4_555 110.21(14) yes
O2 P O4 . 4_555 108.48(14) yes
O3 P O4 4_555 4_555 109.95(12) yes

loop_
_geom_bond_atom_site_label_1
_geom_bond_atom_site_label_2
_geom_bond_site_symmetry_2
_geom_bond_distance
_geom_bond_publ_flag
Na O1 1_655 2.633(4) yes
Na O1 1_656 2.528(4) yes
Na O1 4_655 2.383(4) yes
Na O3 . 2.524(3) yes
Na O4 3_656 2.379(3) yes
Na F 1_655 2.433(3) yes
Na F 4_655 2.574(3) yes
Li O1 . 2.034(6) yes
Li O2 4_554 2.656(6) yes
Li O3 3_556 2.035(6) yes
Li O4 3_555 1.974(8) yes
Li F . 1.892(6) yes
Li F 4_554 2.664(6) yes
Ni O2 . 2.043(3) yes
Ni O2 4_555 2.036(3) yes
Ni O3 . 2.051(3) yes
Ni O4 3_556 2.028(3) yes
Ni F . 2.038(2) yes
Ni F 4_555 2.067(2) yes
P O1 4_655 1.519(3) yes
P O2 . 1.532(3) yes
P O3 4_555 1.546(3) yes
P O4 4_555 1.530(3) yes
